data_2012413
loop_
_publ_author_name
'Graetsch, Heribert A.'

_publ_section_title
;
 Monoclinic AlPO~4~ tridymite at 473 and 463K from X-ray powder data
;
_journal_issue 1
_journal_name_full 'Acta Crystallographica Section C'
_journal_page_first i18
_journal_page_last i20
_journal_paper_doi 10.1107/S0108270101015773
_journal_volume 58
_journal_year 2002
_chemical_formula_iupac 'Al P O4'
_chemical_formula_moiety 'O4 P Al'
_chemical_formula_structural 'Al P O4'
_chemical_formula_sum 'Al O4 P'
_chemical_formula_weight 121.95
_chemical_name_systematic
;
aluminium phosphate
;
_space_group_IT_number 4
_symmetry_cell_setting monoclinic
_symmetry_space_group_name_Hall 'P 2c'
_symmetry_space_group_name_H-M 'P 1 1 21'
_cell_angle_alpha 90.0
_cell_angle_beta 90.0
_cell_angle_gamma 119.6253(2)
_cell_formula_units_Z 2
_cell_length_a 5.0800(2)
_cell_length_b 5.0748(2)
_cell_length_c 8.3009(3)
_cell_measurement_temperature 473
_cell_volume 186.023(12)
_computing_cell_refinement 'GSAS (Larson & von Dreele, 1994)'
_computing_data_collection 'DIFFRAC-AT V3.0 (Reference ?)'
_computing_data_reduction GSAS
_computing_molecular_graphics 'ORTEP-3 (Farrugia, 1997) and WATOMS (Dowty, 1994)'
_computing_publication_material 'WINWORD 97'
_computing_structure_refinement GSAS
_computing_structure_solution GSAS
_diffrn_ambient_temperature 473
_diffrn_measurement_device_type 'Siemens D5000'
_diffrn_radiation_monochromator 'primary focussing Ge(111) monochromator'
_diffrn_radiation_type CuK\a
_diffrn_radiation_wavelength 1.54056
_exptl_absorpt_coefficient_mu 7.9
_exptl_absorpt_correction_type none
_exptl_crystal_density_diffrn 2.1770(10)
_exptl_crystal_density_method 'not measured'
_exptl_crystal_F_000 120
_refine_ls_extinction_method none
_refine_ls_goodness_of_fit_all 1.36
_refine_ls_hydrogen_treatment none
_refine_ls_matrix_type fullcycle
_refine_ls_number_constraints 24
_refine_ls_number_parameters 77
_refine_ls_shift/su_max .01
_refine_ls_structure_factor_coef Inet
_refine_ls_weighting_details 'w = 1/[y(obs)]^1/2^'
_refine_ls_weighting_scheme calc
_cod_data_source_file br1343.cif
_cod_data_source_block I
_cod_original_cell_volume 186.025(13)
_cod_original_sg_symbol_Hall 'P 1 1 2~c~'
_cod_database_code 2012413

loop_
_symmetry_equiv_pos_site_id
_symmetry_equiv_pos_as_xyz
1 x,y,z
2 -x,-y,1/2+z

loop_
_atom_site_aniso_label
_atom_site_aniso_U_11
_atom_site_aniso_U_22
_atom_site_aniso_U_33
_atom_site_aniso_U_12
_atom_site_aniso_U_13
_atom_site_aniso_U_23
Al .057(6) .056(6) .060(5) .032(5) -.022(7) -.030(7)
P .053(5) .049(5) .044(4) .024(4) .003(8) .007(8)
O1 .16(2) .14(2) .034(4) .080(8) .04(3) .02(3)
O2 .23(3) .10(3) .07(2) .09(2) .04(3) .01(2)
O3 .024(11) .14(2) .18(3) .016(11) -.05(2) -.03(3)
O4 .18(2) .12(2) .11(2) .12(2) -.01(3) -.04(3)

loop_
_atom_site_label
_atom_site_fract_x
_atom_site_fract_y
_atom_site_fract_z
_atom_site_U_iso_or_equiv
_atom_site_thermal_displace_type
_atom_site_occupancy
_atom_site_type_symbol
Al .3539(16) .6361(15) .06250 .060(10) Uani 1 Al
P .3137(17) .6982(16) .4371(4) .050(10) Uani 1 P
O1 .3346(17) .6673(18) .2621(4) .110(10) Uani 1 O
O2 .545(4) -.022(2) -.0226(11) .120(10) Uani 1 O
O3 .007(3) .451(4) -.0163(12) .140(10) Uani 1 O
O4 .535(4) .441(4) .0247(8) .110(10) Uani 1 O

loop_
_atom_type_symbol
_atom_type_description
_atom_type_scat_dispersion_real
_atom_type_scat_dispersion_imag
_atom_type_scat_source
Al Al .204 .246 'International Tables for Crystallography (Vol. IV)'
P P .283 .434 'International Tables for Crystallography (Vol. IV)'
O O .047 .032 'International Tables for Crystallography (Vol. IV)'

loop_
_geom_angle_atom_site_label_1
_geom_angle_atom_site_label_2
_geom_angle_atom_site_label_3
_geom_angle_site_symmetry_1
_geom_angle_site_symmetry_3
_geom_angle
_geom_angle_publ_flag
O1 Al O2 . 1_565 110.6(6) no
O1 Al O3 . . 110.3(5) no
O1 Al O4 . . 108.4(4) no
O2 Al O3 1_565 . 109.2(8) no
O2 Al O4 1_565 . 109.1(8) no
O3 Al O4 . . 109.2(8) no
O1 P O2 . 2_665 108.8(6) no
O1 P O3 . 2_565 108.9(6) no
O1 P O4 . 2_665 110.8(6) no
O2 P O3 2_665 2_565 108.7(9) no
O2 P O4 2_665 2_665 110.0(9) no
O3 P O4 2_565 2_665 109.4(8) no
Al O1 P . . 178.7(5) no
Al O2 P 1_545 2_664 166.0(8) no
Al O3 P . 2_564 171.1(8) no
Al O4 P . 2_664 160.9(7) no

loop_
_geom_bond_atom_site_label_1
_geom_bond_atom_site_label_2
_geom_bond_site_symmetry_2
_geom_bond_distance
_geom_bond_publ_flag
Al O1 . 1.672(4) no
Al O2 1_565 1.669(11) no
Al O3 . 1.667(12) no
Al O4 . 1.681(13) no
O1 O2 1_565 2.75(2) no
O1 O3 . 2.74(2) no
O1 O4 . 2.72(2) no
O2 O3 1_545 2.72(2) no
O2 O4 1_545 2.73(2) no
O3 O4 . 2.73(2) no
P O1 . 1.471(5) no
P O2 2_665 1.470(12) no
P O3 2_565 1.469(11) no
P O4 2_665 1.468(13) no
O1 O2 2_665 2.39(2) no
O1 O3 2_565 2.39(2) no
O1 O4 2_665 2.42(2) no
O2 O3 1_655 2.39(2) no
O2 O4 . 2.41(2) no
O3 O4 1_455 2.40(2) no
Al P . 3.142(4) no
Al P 2_564 3.127(7) no
Al P 2_664 3.106(7) no
Al P 2_674 3.116(10) no
